data_7707452
loop_
_publ_author_name
'Masahara, Shingo'
'Yokoyama, Hiromichi'
'Suzaki, Yuji'
'Ide, Tomohito'

_publ_section_title
;
 Convenient synthesis of copper(I) halide quasi-one-dimensional
 coordination polymers: their structures and solid-state luminescent
 properties.
;
_journal_issue 25
_journal_name_full 'Dalton transactions (Cambridge, England : 2003)'
_journal_page_first 8889
_journal_page_last 8898
_journal_paper_doi 10.1039/d1dt01571k
_journal_volume 50
_journal_year 2021
_chemical_formula_moiety 'C7 H9 Cl Cu N'
_chemical_formula_sum 'C7 H9 Cl Cu N'
_chemical_formula_weight 206.14
_space_group_crystal_system monoclinic
_space_group_IT_number 15
_space_group_name_Hall '-C 2yc'
_space_group_name_H-M_alt 'C 1 2/c 1'
_atom_sites_solution_hydrogens geom
_atom_sites_solution_primary dual
_audit_creation_date 2021-03-13
_audit_creation_method
;
Olex2 1.3
(compiled 2020.11.12 svn.r5f609507 for OlexSys, GUI svn.r6272)
;
_audit_update_record
;
2021-03-13 deposited with the CCDC.	2021-05-19 downloaded from the CCDC.
;
_cell_angle_alpha 90
_cell_angle_beta 100.657(4)
_cell_angle_gamma 90
_cell_formula_units_Z 8
_cell_length_a 13.4029(5)
_cell_length_b 14.8238(6)
_cell_length_c 7.9397(3)
_cell_measurement_reflns_used 4137
_cell_measurement_temperature 90(2)
_cell_measurement_theta_max 76.1310
_cell_measurement_theta_min 6.7250
_cell_volume 1550.27(11)
_computing_cell_refinement 'CrysAlisPro 1.171.40.84a (Rigaku OD, 2020)'
_computing_data_collection 'CrysAlisPro 1.171.40.84a (Rigaku OD, 2020)'
_computing_data_reduction 'CrysAlisPro 1.171.40.84a (Rigaku OD, 2020)'
_computing_molecular_graphics 'Olex2 1.3 (Dolomanov et al., 2009)'
_computing_publication_material 'Olex2 1.3 (Dolomanov et al., 2009)'
_computing_structure_refinement 'SHELXL 2018/3 (Sheldrick, 2015)'
_computing_structure_solution 'ShelXT (Sheldrick, 2015)'
_diffrn_ambient_temperature 90
_diffrn_detector 'Hybrid Pixel Array Detector'
_diffrn_detector_area_resol_mean 10.0000
_diffrn_detector_type HyPix
_diffrn_measured_fraction_theta_full 0.999
_diffrn_measured_fraction_theta_max 0.956
_diffrn_measurement_details
;
List of Runs (angles in degrees, time in seconds):

  # Type    Start    End  Width  t~exp~   \w     \q     \k     \f   Frames
#--------------------------------------------------------------------------
  1  \w   -108.00 -56.00   0.50    0.05    --  -46.45-152.00 -49.00  104
  2  \w   -141.00 -77.00   0.50    0.05    -- -102.00-121.00 109.00  128
  3  \w    -23.00  24.00   0.50    0.05    --  -46.45  19.00-150.00   94
  4  \w    -59.00 -29.00   0.50    0.05    -- -102.00  61.00-120.00   60
  5  \w    -64.00 -38.00   0.50    0.05    -- -102.00  61.00-150.00   52
  6  \w    -76.00 -51.00   0.50    0.05    --  -46.45 121.00-167.00   50
  7  \w   -102.00 -31.00   0.50    0.05    -- -102.00  77.00-150.00  142
  8  \w    -69.00 -37.00   0.50    0.05    -- -102.00  61.00  30.00   64
  9  \w    -60.00 -29.00   0.50    0.05    -- -102.00  61.00  60.00   62
 10  \w     62.00 102.00   0.50    0.05    --   46.45 152.00  -7.00   80
 11  \w    101.00 143.00   0.50    0.05    --  104.61 121.00-167.00   84
 12  \w     93.00 175.00   0.50    0.05    --  104.61  30.00-180.00  164
 13  \w     91.00 126.00   0.50    0.05    --  104.61-152.00 -49.00   70
 14  \w     52.00  77.00   0.50    0.05    --   46.45-121.00 109.00   50
 15  \w     71.00  96.00   0.50    0.05    --  104.61-121.00 109.00   50
 16  \w     54.00  99.00   0.50    0.05    --  104.61 -94.00 120.00   90
 17  \w     50.00 105.00   0.50    0.05    --  104.61 -94.00  30.00  110
 18  \w    102.00 165.00   0.50    0.05    --  104.61  30.00 120.00  126
 19  \w     26.00 118.00   0.50    0.05    --   46.45  77.00   0.00  184
;
_diffrn_measurement_device 'four-circle diffractometer'
_diffrn_measurement_device_type 'XtaLAB Synergy R, DW system, HyPix'
_diffrn_measurement_method '\w scans'
_diffrn_orient_matrix_type 'CrysAlisPro convention (1999,Acta A55,543-557)'
_diffrn_orient_matrix_UB_11 0.0544909000
_diffrn_orient_matrix_UB_12 -0.0904311000
_diffrn_orient_matrix_UB_13 -0.0137739000
_diffrn_orient_matrix_UB_21 0.1024937000
_diffrn_orient_matrix_UB_22 0.0497753000
_diffrn_orient_matrix_UB_23 0.0201096000
_diffrn_orient_matrix_UB_31 0.0151067000
_diffrn_orient_matrix_UB_32 -0.0114124000
_diffrn_orient_matrix_UB_33 0.1958932000
_diffrn_radiation_monochromator mirror
_diffrn_radiation_probe x-ray
_diffrn_radiation_type 'Cu K\a'
_diffrn_radiation_wavelength 1.54184
_diffrn_reflns_av_R_equivalents 0.0243
_diffrn_reflns_av_unetI/netI 0.0216
_diffrn_reflns_Laue_measured_fraction_full 0.999
_diffrn_reflns_Laue_measured_fraction_max 0.956
_diffrn_reflns_limit_h_max 16
_diffrn_reflns_limit_h_min -16
_diffrn_reflns_limit_k_max 14
_diffrn_reflns_limit_k_min -18
_diffrn_reflns_limit_l_max 9
_diffrn_reflns_limit_l_min -7
_diffrn_reflns_number 4657
_diffrn_reflns_point_group_measured_fraction_full 0.999
_diffrn_reflns_point_group_measured_fraction_max 0.956
_diffrn_reflns_theta_full 67.684
_diffrn_reflns_theta_max 76.283
_diffrn_reflns_theta_min 5.970
_diffrn_source 'Rotating-anode X-ray tube'
_diffrn_source_type 'Rigaku (Cu) X-ray Source'
_exptl_absorpt_coefficient_mu 6.460
_exptl_absorpt_correction_T_max 1.00000
_exptl_absorpt_correction_T_min 0.29080
_exptl_absorpt_correction_type multi-scan
_exptl_absorpt_process_details
;
CrysAlisPro 1.171.40.84a (Rigaku Oxford Diffraction, 2020)
Empirical absorption correction using spherical harmonics,
implemented in SCALE3 ABSPACK scaling algorithm.
;
_exptl_crystal_colour 'clear light colourless'
_exptl_crystal_colour_lustre clear
_exptl_crystal_colour_modifier light
_exptl_crystal_colour_primary colourless
_exptl_crystal_density_diffrn 1.766
_exptl_crystal_description block
_exptl_crystal_F_000 832
_exptl_crystal_size_max 0.561
_exptl_crystal_size_mid 0.142
_exptl_crystal_size_min 0.074
_refine_diff_density_max 0.392
_refine_diff_density_min -0.712
_refine_diff_density_rms 0.097
_refine_ls_extinction_method none
_refine_ls_goodness_of_fit_ref 1.119
_refine_ls_hydrogen_treatment constr
_refine_ls_matrix_type full
_refine_ls_number_parameters 93
_refine_ls_number_reflns 1549
_refine_ls_number_restraints 0
_refine_ls_restrained_S_all 1.119
_refine_ls_R_factor_all 0.0331
_refine_ls_R_factor_gt 0.0325
_refine_ls_shift/su_max 0.001
_refine_ls_shift/su_mean 0.000
_refine_ls_structure_factor_coef Fsqd
_refine_ls_weighting_details 'w=1/[\s^2^(Fo^2^)+(0.0519P)^2^+2.7299P] where P=(Fo^2^+2Fc^2^)/3'
_refine_ls_weighting_scheme calc
_refine_ls_wR_factor_gt 0.0889
_refine_ls_wR_factor_ref 0.0894
_reflns_Friedel_coverage 0.000
_reflns_number_gt 1500
_reflns_number_total 1549
_reflns_threshold_expression 'I > 2\s(I)'
_cod_data_source_file d1dt01571k2.cif
_cod_data_source_block hy324
_cod_depositor_comments 'Adding full bibliography for 7707451--7707455.cif.'
_cod_database_code 7707452
_shelx_shelxl_version_number 2018/3
_shelx_space_group_comment
;
The symmetry employed for this shelxl refinement is uniquely defined
by the following loop, which should always be used as a source of
symmetry information in preference to the above space-group names.
They are only intended as comments.
;
_shelx_estimated_absorpt_t_max 0.646
_shelx_estimated_absorpt_t_min 0.122
_reflns_odcompleteness_completeness 99.79
_reflns_odcompleteness_iscentric 1
_reflns_odcompleteness_theta 66.97
_olex2_refinement_description
;
1. Fixed Uiso
 At 1.2 times of:
  All C(H) groups
 At 1.5 times of:
  All C(H,H,H) groups
2.a Aromatic/amide H refined with riding coordinates:
 C5(H5), C1(H1), C3(H3)
2.b Idealised Me refined as rotating group:
 C6(H6A,H6B,H6C), C7(H7A,H7B,H7C)
;
_olex2_submission_special_instructions 'No special instructions were received'
_oxdiff_exptl_absorpt_empirical_details
;
Empirical correction (ABSPACK) includes:
- Absorption correction using spherical harmonics
- Frame scaling
;
_oxdiff_exptl_absorpt_empirical_full_max 2.642
_oxdiff_exptl_absorpt_empirical_full_min 0.569

loop_
_space_group_symop_operation_xyz
'x, y, z'
'-x, y, -z+1/2'
'x+1/2, y+1/2, z'
'-x+1/2, y+1/2, -z+1/2'
'-x, -y, -z'
'x, -y, z-1/2'
'-x+1/2, -y+1/2, -z'
'x+1/2, -y+1/2, z-1/2'

loop_
_atom_site_label
_atom_site_type_symbol
_atom_site_fract_x
_atom_site_fract_y
_atom_site_fract_z
_atom_site_U_iso_or_equiv
_atom_site_adp_type
_atom_site_occupancy
_atom_site_site_symmetry_order
_atom_site_calc_flag
_atom_site_refinement_flags_posn
_atom_site_refinement_flags_adp
_atom_site_refinement_flags_occupancy
_atom_site_disorder_assembly
_atom_site_disorder_group
Cu1 Cu 0.55762(3) 0.43603(2) 0.61996(4) 0.02274(16) Uani 1 1 d . . . . .
Cl1 Cl 0.37895(4) 0.46188(4) 0.58076(6) 0.01621(16) Uani 1 1 d . . . . .
N1 N 0.59736(14) 0.31385(12) 0.5461(2) 0.0150(4) Uani 1 1 d . . . . .
C5 C 0.60808(15) 0.24196(15) 0.6516(3) 0.0144(4) Uani 1 1 d . . . . .
H5 H 0.597620 0.250231 0.765705 0.017 Uiso 1 1 calc R U . . .
C1 C 0.61135(16) 0.30142(15) 0.3845(3) 0.0152(4) Uani 1 1 d . . . . .
H1 H 0.603692 0.351811 0.309313 0.018 Uiso 1 1 calc R U . . .
C2 C 0.63643(16) 0.21867(15) 0.3219(3) 0.0152(4) Uani 1 1 d . . . . .
C4 C 0.63352(16) 0.15669(15) 0.6026(3) 0.0169(4) Uani 1 1 d . . . . .
C3 C 0.64857(17) 0.14601(15) 0.4347(3) 0.0168(4) Uani 1 1 d . . . . .
H3 H 0.667249 0.088673 0.396944 0.020 Uiso 1 1 calc R U . . .
C6 C 0.64917(19) 0.20915(16) 0.1386(3) 0.0203(5) Uani 1 1 d . . . . .
H6A H 0.587605 0.182576 0.070966 0.030 Uiso 1 1 calc R U . . .
H6B H 0.707353 0.169966 0.132991 0.030 Uiso 1 1 calc R U . . .
H6C H 0.660845 0.268708 0.092273 0.030 Uiso 1 1 calc R U . . .
C7 C 0.6463(2) 0.07861(16) 0.7253(3) 0.0240(5) Uani 1 1 d . . . . .
H7A H 0.718389 0.071325 0.775259 0.036 Uiso 1 1 calc R U . . .
H7B H 0.621066 0.023417 0.663895 0.036 Uiso 1 1 calc R U . . .
H7C H 0.607857 0.090141 0.816702 0.036 Uiso 1 1 calc R U . . .

loop_
_atom_site_aniso_label
_atom_site_aniso_U_11
_atom_site_aniso_U_22
_atom_site_aniso_U_33
_atom_site_aniso_U_23
_atom_site_aniso_U_13
_atom_site_aniso_U_12
Cu1 0.0314(3) 0.0175(2) 0.0210(2) -0.00327(12) 0.00908(16) 0.00587(13)
Cl1 0.0172(3) 0.0170(3) 0.0145(3) 0.00245(18) 0.00319(19) -0.00026(17)
N1 0.0165(9) 0.0148(9) 0.0142(8) -0.0025(7) 0.0040(7) 0.0003(7)
C5 0.0143(10) 0.0168(11) 0.0123(9) -0.0005(8) 0.0026(7) 0.0013(8)
C1 0.0180(10) 0.0139(10) 0.0134(9) 0.0003(8) 0.0018(8) -0.0016(8)
C2 0.0132(9) 0.0186(11) 0.0136(10) -0.0027(8) 0.0016(8) -0.0002(8)
C4 0.0146(10) 0.0178(11) 0.0173(10) 0.0010(8) 0.0007(8) 0.0012(8)
C3 0.0182(10) 0.0145(10) 0.0170(10) -0.0032(8) 0.0015(8) 0.0010(8)
C6 0.0253(12) 0.0215(12) 0.0146(10) -0.0029(9) 0.0047(8) 0.0026(9)
C7 0.0326(13) 0.0185(11) 0.0212(12) 0.0050(9) 0.0058(10) 0.0041(9)

loop_
_atom_type_symbol
_atom_type_description
_atom_type_scat_dispersion_real
_atom_type_scat_dispersion_imag
_atom_type_scat_source
C C 0.0181 0.0091 'International Tables Vol C Tables 4.2.6.8 and 6.1.1.4'
H H 0.0000 0.0000 'International Tables Vol C Tables 4.2.6.8 and 6.1.1.4'
Cl Cl 0.3639 0.7018 'International Tables Vol C Tables 4.2.6.8 and 6.1.1.4'
Cu Cu -1.9646 0.5888 'International Tables Vol C Tables 4.2.6.8 and 6.1.1.4'
N N 0.0311 0.0180 'International Tables Vol C Tables 4.2.6.8 and 6.1.1.4'

loop_
_geom_angle_atom_site_label_1
_geom_angle_atom_site_label_2
_geom_angle_atom_site_label_3
_geom_angle
_geom_angle_site_symmetry_1
_geom_angle_site_symmetry_3
_geom_angle_publ_flag
Cu1 Cu1 Cu1 100.60(2) 2_656 5_666 ?
Cl1 Cu1 Cu1 54.484(17) . 2_656 ?
Cl1 Cu1 Cu1 126.13(2) 2_656 5_666 ?
Cl1 Cu1 Cu1 51.848(16) 5_666 5_666 ?
Cl1 Cu1 Cu1 54.024(16) 2_656 2_656 ?
Cl1 Cu1 Cu1 141.443(15) 5_666 2_656 ?
Cl1 Cu1 Cu1 54.122(17) . 5_666 ?
Cl1 Cu1 Cl1 105.44(2) . 2_656 ?
Cl1 Cu1 Cl1 105.97(2) . 5_666 ?
Cl1 Cu1 Cl1 116.18(2) 2_656 5_666 ?
N1 Cu1 Cu1 122.20(5) . 5_666 ?
N1 Cu1 Cu1 115.37(5) . 2_656 ?
N1 Cu1 Cl1 111.64(6) . 2_656 ?
N1 Cu1 Cl1 102.93(6) . 5_666 ?
N1 Cu1 Cl1 114.89(6) . . ?
Cu1 Cl1 Cu1 129.60(3) 2_656 5_666 ?
Cu1 Cl1 Cu1 71.49(2) . 2_656 ?
Cu1 Cl1 Cu1 74.03(2) . 5_666 ?
C5 N1 Cu1 122.43(14) . . ?
C1 N1 Cu1 119.64(15) . . ?
C1 N1 C5 117.90(19) . . ?
N1 C5 H5 118.3 . . ?
N1 C5 C4 123.47(19) . . ?
C4 C5 H5 118.3 . . ?
N1 C1 H1 118.3 . . ?
N1 C1 C2 123.3(2) . . ?
C2 C1 H1 118.3 . . ?
C1 C2 C3 117.5(2) . . ?
C1 C2 C6 120.5(2) . . ?
C3 C2 C6 122.0(2) . . ?
C5 C4 C3 117.4(2) . . ?
C5 C4 C7 121.7(2) . . ?
C3 C4 C7 120.9(2) . . ?
C2 C3 C4 120.5(2) . . ?
C2 C3 H3 119.8 . . ?
C4 C3 H3 119.8 . . ?
C2 C6 H6A 109.5 . . ?
C2 C6 H6B 109.5 . . ?
C2 C6 H6C 109.5 . . ?
H6A C6 H6B 109.5 . . ?
H6A C6 H6C 109.5 . . ?
H6B C6 H6C 109.5 . . ?
C4 C7 H7A 109.5 . . ?
C4 C7 H7B 109.5 . . ?
C4 C7 H7C 109.5 . . ?
H7A C7 H7B 109.5 . . ?
H7A C7 H7C 109.5 . . ?
H7B C7 H7C 109.5 . . ?

loop_
_geom_bond_atom_site_label_1
_geom_bond_atom_site_label_2
_geom_bond_distance
_geom_bond_site_symmetry_2
_geom_bond_publ_flag
Cu1 Cu1 2.9195(7) 5_666 ?
Cu1 Cu1 2.7982(7) 2_656 ?
Cu1 Cl1 2.4018(6) 2_656 ?
Cu1 Cl1 2.3880(6) . ?
Cu1 Cl1 2.4604(6) 5_666 ?
Cu1 N1 2.0058(19) . ?
N1 C5 1.347(3) . ?
N1 C1 1.343(3) . ?
C5 H5 0.9500 . ?
C5 C4 1.384(3) . ?
C1 H1 0.9500 . ?
C1 C2 1.388(3) . ?
C2 C3 1.391(3) . ?
C2 C6 1.503(3) . ?
C4 C3 1.394(3) . ?
C4 C7 1.502(3) . ?
C3 H3 0.9500 . ?
C6 H6A 0.9800 . ?
C6 H6B 0.9800 . ?
C6 H6C 0.9800 . ?
C7 H7A 0.9800 . ?
C7 H7B 0.9800 . ?
C7 H7C 0.9800 . ?

loop_
_geom_torsion_atom_site_label_1
_geom_torsion_atom_site_label_2
_geom_torsion_atom_site_label_3
_geom_torsion_atom_site_label_4
_geom_torsion
_geom_torsion_site_symmetry_1
_geom_torsion_site_symmetry_2
_geom_torsion_site_symmetry_3
_geom_torsion_site_symmetry_4
_geom_torsion_publ_flag
Cu1 N1 C5 C4 178.72(16) . . . . ?
Cu1 N1 C1 C2 -178.37(16) . . . . ?
N1 C5 C4 C3 0.0(3) . . . . ?
N1 C5 C4 C7 179.0(2) . . . . ?
N1 C1 C2 C3 -0.8(3) . . . . ?
N1 C1 C2 C6 178.9(2) . . . . ?
C5 N1 C1 C2 -0.2(3) . . . . ?
C5 C4 C3 C2 -1.1(3) . . . . ?
C1 N1 C5 C4 0.6(3) . . . . ?
C1 C2 C3 C4 1.4(3) . . . . ?
C6 C2 C3 C4 -178.3(2) . . . . ?
C7 C4 C3 C2 179.9(2) . . . . ?
